data_4074074
loop_
_publ_author_name
'Han, Yuan'
'Huynh, Han Vinh'
'Tan, Geok Kheng'

_publ_section_title
;
 Palladium(II) Pyrazolin-4-ylidenes: Remote N-Heterocyclic Carbene
 Complexes and Their Catalytic Application in Aqueous
 Suzuki&#x2212;Miyaura Coupling
;
_journal_issue 26
_journal_name_full Organometallics
_journal_page_first 6581
_journal_paper_doi 10.1021/om7009107
_journal_volume 26
_journal_year 2007
_chemical_formula_sum 'C46 H46 Cl2 F3 I N2 O3 P2 Pd S'
_chemical_formula_weight 1130.05
_chemical_name_systematic
; 
 ? 
;
_space_group_IT_number 62
_symmetry_cell_setting orthorhombic
_symmetry_space_group_name_Hall '-P 2ac 2n'
_symmetry_space_group_name_H-M 'P n m a'
_atom_sites_solution_hydrogens geom
_atom_sites_solution_primary direct
_atom_sites_solution_secondary difmap
_audit_creation_method SHELXL-97
_cell_angle_alpha 90.00
_cell_angle_beta 90.00
_cell_angle_gamma 90.00
_cell_formula_units_Z 4
_cell_length_a 10.0914(5)
_cell_length_b 22.4737(11)
_cell_length_c 20.9892(11)
_cell_measurement_reflns_used 2756
_cell_measurement_temperature 223(2)
_cell_measurement_theta_max 21.09
_cell_measurement_theta_min 2.42
_cell_volume 4760.2(4)
_computing_cell_refinement 'Bruker SMART'
_computing_data_collection 'Bruker SMART'
_computing_data_reduction 'Bruker SAINT'
_computing_molecular_graphics 'Bruker SHELXTL'
_computing_publication_material 'Bruker SHELXTL'
_computing_structure_refinement 'SHELXL-97 (Sheldrick, 1997)'
_computing_structure_solution 'SHELXS-97 (Sheldrick, 1990)'
_diffrn_ambient_temperature 223(2)
_diffrn_measured_fraction_theta_full 0.999
_diffrn_measured_fraction_theta_max 0.999
_diffrn_measurement_device_type 'CCD area detector'
_diffrn_measurement_method 'phi and omega scans'
_diffrn_radiation_monochromator graphite
_diffrn_radiation_source 'fine-focus sealed tube'
_diffrn_radiation_type MoK\a
_diffrn_radiation_wavelength 0.71073
_diffrn_reflns_av_R_equivalents 0.0761
_diffrn_reflns_av_sigmaI/netI 0.0537
_diffrn_reflns_limit_h_max 13
_diffrn_reflns_limit_h_min -12
_diffrn_reflns_limit_k_max 29
_diffrn_reflns_limit_k_min -28
_diffrn_reflns_limit_l_max 17
_diffrn_reflns_limit_l_min -27
_diffrn_reflns_number 32206
_diffrn_reflns_theta_full 27.50
_diffrn_reflns_theta_max 27.50
_diffrn_reflns_theta_min 1.81
_exptl_absorpt_coefficient_mu 1.315
_exptl_absorpt_correction_T_max 0.9253
_exptl_absorpt_correction_T_min 0.7262
_exptl_absorpt_correction_type 'Sadabs, (Sheldrick 2001)'
_exptl_crystal_colour COLOURLESS
_exptl_crystal_density_diffrn 1.577
_exptl_crystal_density_meas 0
_exptl_crystal_density_method 'not measured'
_exptl_crystal_description PLATE
_exptl_crystal_F_000 2264
_exptl_crystal_size_max 0.26
_exptl_crystal_size_mid 0.10
_exptl_crystal_size_min 0.06
_refine_diff_density_max 1.245
_refine_diff_density_min -0.793
_refine_diff_density_rms 0.117
_refine_ls_extinction_method none
_refine_ls_goodness_of_fit_ref 1.079
_refine_ls_hydrogen_treatment mixed
_refine_ls_matrix_type full
_refine_ls_number_parameters 325
_refine_ls_number_reflns 5584
_refine_ls_number_restraints 72
_refine_ls_restrained_S_all 1.118
_refine_ls_R_factor_all 0.1000
_refine_ls_R_factor_gt 0.0705
_refine_ls_shift/su_max 0.001
_refine_ls_shift/su_mean 0.000
_refine_ls_structure_factor_coef Fsqd
_refine_ls_weighting_details 'calc w=1/[\s^2^(Fo^2^)+(0.0605P)^2^+17.9330P] where P=(Fo^2^+2Fc^2^)/3'
_refine_ls_weighting_scheme calc
_refine_ls_wR_factor_gt 0.1551
_refine_ls_wR_factor_ref 0.1674
_reflns_number_gt 4057
_reflns_number_total 5584
_reflns_threshold_expression >2sigma(I)
_cod_data_source_file om7009107-file003.cif
_cod_data_source_block 6350a
_cod_depositor_comments
;
The following automatic conversions were performed:

'_symmetry_cell_setting' value 'Orthorhombic' changed to
'orthorhombic' according to
/home/saulius/struct/CIF-dictionaries/cif_core.dic dictionary named
'cif_core.dic' version 2.4.1 from 2010-06-29.

Automatic conversion script
Id: cif_fix_values 1715 2011-07-08 13:25:40Z adriana 
;
_cod_original_sg_symbol_H-M Pnma
_cod_database_code 4074074

loop_
_symmetry_equiv_pos_as_xyz
'x, y, z'
'-x+1/2, -y, z+1/2'
'-x, y+1/2, -z'
'x+1/2, -y+1/2, -z+1/2'
'-x, -y, -z'
'x-1/2, y, -z-1/2'
'x, -y-1/2, z'
'-x-1/2, y-1/2, z-1/2'

loop_
_atom_site_label
_atom_site_type_symbol
_atom_site_fract_x
_atom_site_fract_y
_atom_site_fract_z
_atom_site_U_iso_or_equiv
_atom_site_adp_type
_atom_site_occupancy
_atom_site_symmetry_multiplicity
_atom_site_calc_flag
_atom_site_refinement_flags
_atom_site_disorder_assembly
_atom_site_disorder_group
Pd1 Pd 0.26544(7) 0.2500 0.60293(3) 0.03508(19) Uani 1 2 d S . .
I1 I 0.22499(7) 0.2500 0.72857(3) 0.0447(2) Uani 1 2 d S . .
P1 P 0.25674(16) 0.35374(7) 0.59598(8) 0.0367(4) Uani 1 1 d . . .
N1 N 0.2693(13) 0.2500 0.4040(4) 0.076(3) Uani 1 2 d S . .
N2 N 0.4010(13) 0.2500 0.4156(5) 0.080(3) Uani 1 2 d SDU A .
C1 C 0.2985(10) 0.2500 0.5088(4) 0.042(2) Uani 1 2 d S . .
C2 C 0.2025(14) 0.2500 0.4592(5) 0.063(3) Uani 1 2 d S . .
C3 C 0.4213(13) 0.2500 0.4805(5) 0.060(3) Uani 1 2 d S . .
C4 C 0.0587(13) 0.2500 0.4637(6) 0.077(4) Uani 1 2 d S . .
H4A H 0.0217 0.2717 0.4279 0.115 Uiso 0.50 1 calc PR . .
H4B H 0.0320 0.2690 0.5032 0.115 Uiso 0.50 1 calc PR . .
H4C H 0.0265 0.2093 0.4630 0.115 Uiso 0.50 1 calc PR . .
C5 C 0.5539(14) 0.2500 0.5089(6) 0.080(4) Uani 1 2 d S . .
H5A H 0.5912 0.2897 0.5065 0.120 Uiso 0.50 1 calc PR . .
H5B H 0.6103 0.2225 0.4858 0.120 Uiso 0.50 1 calc PR . .
H5C H 0.5480 0.2378 0.5531 0.120 Uiso 0.50 1 calc PR . .
C6 C 0.216(2) 0.2500 0.3379(6) 0.123(7) Uani 1 2 d S . .
H6A H 0.2052 0.2907 0.3235 0.184 Uiso 0.50 1 calc PR . .
H6B H 0.1313 0.2298 0.3371 0.184 Uiso 0.50 1 calc PR . .
H6C H 0.2778 0.2295 0.3100 0.184 Uiso 0.50 1 calc PR . .
C1B C 0.0862(6) 0.3804(3) 0.5967(3) 0.0379(14) Uani 1 1 d . . .
C2B C 0.0535(7) 0.4367(3) 0.5738(3) 0.0456(16) Uani 1 1 d . . .
H2B H 0.1190 0.4611 0.5556 0.055 Uiso 1 1 calc R . .
C3B C -0.0776(8) 0.4568(3) 0.5779(4) 0.0559(19) Uani 1 1 d . . .
H3B H -0.1000 0.4949 0.5629 0.067 Uiso 1 1 calc R . .
C4B C -0.1731(8) 0.4209(4) 0.6038(4) 0.062(2) Uani 1 1 d . . .
H4B1 H -0.2612 0.4344 0.6059 0.075 Uiso 1 1 calc R . .
C5B C -0.1419(8) 0.3660(3) 0.6265(4) 0.059(2) Uani 1 1 d . . .
H5B1 H -0.2083 0.3420 0.6447 0.071 Uiso 1 1 calc R . .
C6B C -0.0133(7) 0.3452(3) 0.6231(3) 0.0493(17) Uani 1 1 d . . .
H6B1 H 0.0072 0.3071 0.6387 0.059 Uiso 1 1 calc R . .
C1C C 0.3452(6) 0.3947(3) 0.6577(3) 0.0362(14) Uani 1 1 d . . .
C2C C 0.3103(7) 0.4516(3) 0.6752(3) 0.0395(14) Uani 1 1 d . . .
H2C H 0.2332 0.4688 0.6581 0.047 Uiso 1 1 calc R . .
C3C C 0.3865(7) 0.4837(3) 0.7174(3) 0.0469(16) Uani 1 1 d . . .
H3C H 0.3605 0.5223 0.7292 0.056 Uiso 1 1 calc R . .
C4C C 0.4998(7) 0.4596(3) 0.7422(3) 0.0531(18) Uani 1 1 d . . .
H4C1 H 0.5524 0.4819 0.7705 0.064 Uiso 1 1 calc R . .
C5C C 0.5369(7) 0.4022(3) 0.7256(4) 0.0527(18) Uani 1 1 d . . .
H5C1 H 0.6147 0.3855 0.7426 0.063 Uiso 1 1 calc R . .
C6C C 0.4592(6) 0.3697(3) 0.6840(3) 0.0443(16) Uani 1 1 d . . .
H6C1 H 0.4833 0.3305 0.6735 0.053 Uiso 1 1 calc R . .
C1A C 0.3279(7) 0.3870(3) 0.5237(3) 0.0456(16) Uani 1 1 d . . .
C2A C 0.2536(8) 0.3897(3) 0.4675(4) 0.0565(19) Uani 1 1 d . . .
H2A H 0.1653 0.3764 0.4670 0.068 Uiso 1 1 calc R . .
C3A C 0.3113(11) 0.4121(4) 0.4120(4) 0.074(3) Uani 1 1 d . . .
H3A H 0.2619 0.4145 0.3741 0.088 Uiso 1 1 calc R . .
C4A C 0.4404(12) 0.4305(4) 0.4132(4) 0.087(3) Uani 1 1 d . . .
H4A1 H 0.4790 0.4451 0.3756 0.105 Uiso 1 1 calc R . .
C5A C 0.5157(11) 0.4284(4) 0.4681(5) 0.089(3) Uani 1 1 d . . .
H5A1 H 0.6043 0.4413 0.4683 0.106 Uiso 1 1 calc R . .
C6A C 0.4560(8) 0.4063(3) 0.5233(4) 0.060(2) Uani 1 1 d . . .
H6A1 H 0.5054 0.4048 0.5612 0.071 Uiso 1 1 calc R . .
C7 C 0.498(2) 0.2500 0.3638(10) 0.161(9) Uani 1 2 d SDU . .
H7A H 0.4485 0.2382 0.3258 0.193 Uiso 0.50 1 calc PR A .
H7B H 0.5578 0.2167 0.3733 0.193 Uiso 0.50 1 calc PR . .
C8 C 0.586(3) 0.2986(12) 0.3422(10) 0.24(2) Uani 0.50 1 d PDU A -1
H8A H 0.5423 0.3213 0.3091 0.360 Uiso 0.50 1 calc PR A -1
H8B H 0.6678 0.2819 0.3255 0.360 Uiso 0.50 1 calc PR A -1
H8C H 0.6065 0.3245 0.3778 0.360 Uiso 0.50 1 calc PR A -1
C2S C 0.791(3) 0.3549(12) 0.3226(10) 0.27(3) Uani 0.50 1 d PRD A 2
H2S1 H 0.7014 0.3690 0.3129 0.325 Uiso 0.50 1 calc PR A 2
H2S2 H 0.7922 0.3113 0.3230 0.325 Uiso 0.50 1 calc PR A 2
Cl1S Cl 0.854(2) 0.3861(5) 0.3971(7) 0.253(8) Uani 0.50 1 d PD A 2
Cl2S Cl 0.9157(19) 0.3858(6) 0.2662(7) 0.242(8) Uani 0.50 1 d PD A 2
F2 F 0.9985(17) 0.3803(9) 0.3912(9) 0.200 Uiso 0.50 1 d PD . 1
F3 F 0.8024(19) 0.3464(8) 0.4085(9) 0.173(8) Uani 0.50 1 d PDU . 1
F1 F 0.835(2) 0.4357(5) 0.3689(8) 0.190(8) Uani 0.50 1 d PDU . 1
C1S C 0.870(2) 0.3810(8) 0.3762(6) 0.150 Uiso 0.50 1 d PD . 1
S1 S 0.9020(13) 0.3508(3) 0.3007(3) 0.163(5) Uani 0.50 1 d PD . 1
O1 O 1.0386(17) 0.3694(11) 0.3005(12) 0.200 Uiso 0.50 1 d PD . 1
O2 O 0.8876(17) 0.2893(4) 0.3066(7) 0.107(5) Uani 0.50 1 d PDU . 1
O3 O 0.818(2) 0.3815(9) 0.2604(7) 0.159(12) Uani 0.50 1 d PDU . 1

loop_
_atom_site_aniso_label
_atom_site_aniso_U_11
_atom_site_aniso_U_22
_atom_site_aniso_U_33
_atom_site_aniso_U_23
_atom_site_aniso_U_13
_atom_site_aniso_U_12
Pd1 0.0457(4) 0.0244(3) 0.0351(4) 0.000 -0.0002(3) 0.000
I1 0.0650(4) 0.0290(3) 0.0402(3) 0.000 0.0024(3) 0.000
P1 0.0463(9) 0.0255(7) 0.0384(8) 0.0029(6) 0.0000(7) -0.0017(7)
N1 0.124(10) 0.068(7) 0.036(5) 0.000 0.004(6) 0.000
N2 0.108(9) 0.084(7) 0.046(6) 0.000 0.028(6) 0.000
C1 0.059(6) 0.032(4) 0.035(5) 0.000 -0.004(4) 0.000
C2 0.103(10) 0.048(6) 0.037(5) 0.000 -0.015(6) 0.000
C3 0.087(9) 0.042(6) 0.050(6) 0.000 0.008(6) 0.000
C4 0.082(9) 0.072(8) 0.077(9) 0.000 -0.035(7) 0.000
C5 0.088(10) 0.079(9) 0.072(9) 0.000 0.019(7) 0.000
C6 0.172(18) 0.155(18) 0.042(7) 0.000 -0.014(9) 0.000
C1B 0.051(4) 0.023(3) 0.039(3) 0.001(3) -0.006(3) 0.001(3)
C2B 0.053(4) 0.037(3) 0.046(4) 0.013(3) -0.004(3) 0.000(3)
C3B 0.065(5) 0.043(4) 0.059(5) 0.012(4) -0.009(4) 0.012(4)
C4B 0.047(4) 0.063(5) 0.077(6) 0.004(4) -0.009(4) 0.012(4)
C5B 0.051(4) 0.053(5) 0.072(5) 0.011(4) -0.001(4) -0.006(4)
C6B 0.057(4) 0.029(3) 0.062(5) 0.006(3) -0.005(4) -0.002(3)
C1C 0.045(4) 0.029(3) 0.034(3) 0.006(3) 0.001(3) -0.005(3)
C2C 0.047(4) 0.032(3) 0.040(3) 0.002(3) 0.001(3) 0.002(3)
C3C 0.062(4) 0.032(3) 0.047(4) -0.008(3) 0.004(3) -0.001(3)
C4C 0.058(5) 0.050(4) 0.051(4) -0.002(3) -0.011(4) -0.008(4)
C5C 0.048(4) 0.050(4) 0.060(4) 0.008(4) -0.010(3) -0.004(3)
C6C 0.046(4) 0.030(3) 0.057(4) 0.005(3) -0.001(3) 0.001(3)
C1A 0.068(5) 0.027(3) 0.042(4) 0.003(3) 0.008(3) -0.003(3)
C2A 0.079(5) 0.040(4) 0.050(4) 0.004(3) 0.006(4) 0.002(4)
C3A 0.123(8) 0.053(5) 0.045(4) 0.014(4) 0.016(5) 0.013(5)
C4A 0.139(10) 0.069(6) 0.054(6) 0.019(5) 0.039(6) -0.011(6)
C5A 0.108(8) 0.079(7) 0.079(7) 0.002(6) 0.036(6) -0.033(6)
C6A 0.074(5) 0.051(4) 0.054(4) -0.001(4) 0.012(4) -0.016(4)
C7 0.162(14) 0.196(15) 0.125(12) 0.000 0.012(11) 0.000
C8 0.26(3) 0.23(3) 0.23(3) -0.07(2) -0.01(2) 0.02(3)
C2S 0.40(8) 0.25(6) 0.17(4) 0.09(4) 0.08(5) -0.17(6)
Cl1S 0.37(2) 0.101(8) 0.285(18) -0.035(10) 0.055(17) 0.035(12)
Cl2S 0.32(2) 0.122(9) 0.281(18) 0.055(10) 0.069(15) -0.040(12)
F3 0.191(16) 0.144(16) 0.185(16) -0.002(14) 0.085(13) 0.025(14)
F1 0.32(2) 0.058(8) 0.193(16) -0.031(10) -0.048(16) 0.057(11)
S1 0.355(16) 0.043(3) 0.091(5) 0.011(3) 0.011(7) -0.001(6)
O2 0.163(13) 0.059(7) 0.099(10) 0.006(7) -0.019(9) -0.013(8)
O3 0.30(3) 0.120(16) 0.061(9) -0.030(10) -0.082(14) 0.132(18)

loop_
_atom_type_symbol
_atom_type_description
_atom_type_scat_dispersion_real
_atom_type_scat_dispersion_imag
_atom_type_scat_source
C C 0.0033 0.0016 'International Tables Vol C Tables 4.2.6.8 and 6.1.1.4'
H H 0.0000 0.0000 'International Tables Vol C Tables 4.2.6.8 and 6.1.1.4'
N N 0.0061 0.0033 'International Tables Vol C Tables 4.2.6.8 and 6.1.1.4'
O O 0.0106 0.0060 'International Tables Vol C Tables 4.2.6.8 and 6.1.1.4'
F F 0.0171 0.0103 'International Tables Vol C Tables 4.2.6.8 and 6.1.1.4'
P P 0.1023 0.0942 'International Tables Vol C Tables 4.2.6.8 and 6.1.1.4'
S S 0.1246 0.1234 'International Tables Vol C Tables 4.2.6.8 and 6.1.1.4'
Pd Pd -0.9988 1.0072 'International Tables Vol C Tables 4.2.6.8 and 6.1.1.4'
I I -0.4742 1.8119 'International Tables Vol C Tables 4.2.6.8 and 6.1.1.4'
Cl Cl 0.1484 0.1585 'International Tables Vol C Tables 4.2.6.8 and 6.1.1.4'

loop_
_geom_angle_atom_site_label_1
_geom_angle_atom_site_label_2
_geom_angle_atom_site_label_3
_geom_angle
_geom_angle_site_symmetry_1
_geom_angle_site_symmetry_3
C1 Pd1 P1 86.84(5) . .
C1 Pd1 P1 86.84(5) . 7_565
P1 Pd1 P1 171.65(9) . 7_565
C1 Pd1 I1 179.2(3) . .
P1 Pd1 I1 93.20(4) . .
P1 Pd1 I1 93.20(4) 7_565 .
C1B P1 C1C 106.9(3) . .
C1B P1 C1A 104.0(3) . .
C1C P1 C1A 101.0(3) . .
C1B P1 Pd1 111.3(2) . .
C1C P1 Pd1 116.2(2) . .
C1A P1 Pd1 116.3(2) . .
C2 N1 N2 109.8(10) . .
C2 N1 C6 128.7(14) . .
N2 N1 C6 121.4(12) . .
N1 N2 C3 108.9(10) . .
N1 N2 C7 121.7(14) . .
C3 N2 C7 129.3(15) . .
C3 C1 C2 107.4(10) . .
C3 C1 Pd1 125.1(8) . .
C2 C1 Pd1 127.5(8) . .
N1 C2 C1 106.9(12) . .
N1 C2 C4 123.9(11) . .
C1 C2 C4 129.2(11) . .
C1 C3 N2 107.0(11) . .
C1 C3 C5 130.5(10) . .
N2 C3 C5 122.5(11) . .
C6B C1B C2B 118.8(6) . .
C6B C1B P1 119.8(5) . .
C2B C1B P1 121.3(5) . .
C1B C2B C3B 119.7(6) . .
C4B C3B C2B 120.0(7) . .
C5B C4B C3B 120.7(7) . .
C4B C5B C6B 120.4(7) . .
C5B C6B C1B 120.5(6) . .
C2C C1C C6C 118.7(6) . .
C2C C1C P1 122.2(5) . .
C6C C1C P1 118.8(5) . .
C1C C2C C3C 121.0(6) . .
C4C C3C C2C 120.4(6) . .
C3C C4C C5C 119.8(7) . .
C6C C5C C4C 119.9(7) . .
C5C C6C C1C 120.3(6) . .
C6A C1A C2A 119.2(7) . .
C6A C1A P1 120.3(6) . .
C2A C1A P1 120.3(6) . .
C3A C2A C1A 119.7(8) . .
C4A C3A C2A 119.4(9) . .
C3A C4A C5A 122.0(8) . .
C4A C5A C6A 117.8(9) . .
C1A C6A C5A 121.8(8) . .
N2 C7 C8 129.0(13) . .
N2 C7 C8 129.0(13) . 7_565
C8 C7 C8 95(3) . 7_565
Cl1S C2S Cl2S 99.7(11) . .
F3 C1S F1 121.1(16) . .
F3 C1S F2 113.5(17) . .
F1 C1S F2 107.7(16) . .
F3 C1S S1 110.6(13) . .
F1 C1S S1 108.2(11) . .
F2 C1S S1 91.8(11) . .
O3 S1 O2 119.1(12) . .
O3 S1 O1 116.1(13) . .
O2 S1 O1 112.8(13) . .
O3 S1 C1S 104.3(9) . .
O2 S1 C1S 106.5(9) . .
O1 S1 C1S 93.7(10) . .
S1 O2 O2 172.1(8) . 7_565

loop_
_geom_bond_atom_site_label_1
_geom_bond_atom_site_label_2
_geom_bond_distance
_geom_bond_site_symmetry_2
Pd1 C1 2.004(9) .
Pd1 P1 2.3375(15) .
Pd1 P1 2.3375(15) 7_565
Pd1 I1 2.6685(9) .
P1 C1B 1.822(7) .
P1 C1C 1.823(6) .
P1 C1A 1.838(7) .
N1 C2 1.340(15) .
N1 N2 1.351(15) .
N1 C6 1.486(16) .
N2 C3 1.379(15) .
N2 C7 1.465(15) .
C1 C3 1.374(15) .
C1 C2 1.422(14) .
C2 C4 1.454(17) .
C3 C5 1.465(17) .
C1B C6B 1.393(9) .
C1B C2B 1.394(8) .
C2B C3B 1.400(10) .
C3B C4B 1.370(11) .
C4B C5B 1.360(10) .
C5B C6B 1.381(10) .
C1C C2C 1.376(8) .
C1C C6C 1.395(9) .
C2C C3C 1.377(9) .
C3C C4C 1.368(10) .
C4C C5C 1.388(10) .
C5C C6C 1.383(9) .
C1A C6A 1.364(10) .
C1A C2A 1.400(10) .
C2A C3A 1.396(11) .
C3A C4A 1.367(14) .
C4A C5A 1.381(14) .
C5A C6A 1.397(11) .
C7 C8 1.478(15) .
C7 C8 1.478(15) 7_565
C2S Cl1S 1.827(18) .
C2S Cl2S 1.861(16) .
F2 C1S 1.334(18) .
F3 C1S 1.236(16) .
F1 C1S 1.287(16) .
C1S S1 1.755(9) .
S1 O3 1.381(12) .
S1 O2 1.394(11) .
S1 O1 1.441(14) .
O2 O2 1.77(2) 7_565
